data_4508550
loop_
_publ_author_name
'Buist, Amanda R.'
'Kennedy, Alan R.'
'Shankland, Kenneth'
'Shankland, Norman'
'Spillman, Mark J.'

_publ_section_title
;
 Salt Forms of Amides: Protonation and Polymorphism of Carbamazepine and
 Cytenamide
;
_journal_issue 11
_journal_name_full 'Crystal Growth &amp; Design'
_journal_page_first 5121
_journal_paper_doi 10.1021/cg401341y
_journal_volume 13
_journal_year 2013
_chemical_formula_sum 'C15 H15 Br N2 O2'
_chemical_formula_weight 335.20
_chemical_name_systematic
;
 ?
;
_space_group_IT_number 14
_symmetry_cell_setting monoclinic
_symmetry_space_group_name_Hall '-P 2yn'
_symmetry_space_group_name_H-M 'P 1 21/n 1'
_atom_sites_solution_hydrogens geom
_atom_sites_solution_primary direct
_atom_sites_solution_secondary difmap
_audit_creation_method SHELXL-97
_cell_angle_alpha 90.00
_cell_angle_beta 91.646(19)
_cell_angle_gamma 90.00
_cell_formula_units_Z 4
_cell_length_a 5.0943(11)
_cell_length_b 11.110(2)
_cell_length_c 26.065(5)
_cell_measurement_reflns_used 772
_cell_measurement_temperature 123(2)
_cell_measurement_theta_max 70.6603
_cell_measurement_theta_min 4.3228
_cell_volume 1474.6(5)
_computing_structure_refinement 'SHELXL-97 (Sheldrick, 2008)'
_diffrn_ambient_temperature 123(2)
_diffrn_measured_fraction_theta_full 0.950
_diffrn_measured_fraction_theta_max 0.950
_diffrn_measurement_device_type 'Oxford Diffraction Gemini S'
_diffrn_measurement_method 'omega scans'
_diffrn_radiation_monochromator graphite
_diffrn_radiation_source 'fine-focus sealed tube'
_diffrn_radiation_type CuK\a
_diffrn_radiation_wavelength 1.54180
_diffrn_reflns_av_R_equivalents 0.0000
_diffrn_reflns_av_sigmaI/netI 0.1386
_diffrn_reflns_limit_h_max 4
_diffrn_reflns_limit_h_min -5
_diffrn_reflns_limit_k_max 13
_diffrn_reflns_limit_k_min -13
_diffrn_reflns_limit_l_max 29
_diffrn_reflns_limit_l_min -28
_diffrn_reflns_number 5159
_diffrn_reflns_theta_full 65.00
_diffrn_reflns_theta_max 65.00
_diffrn_reflns_theta_min 4.33
_exptl_absorpt_coefficient_mu 3.828
_exptl_absorpt_correction_T_max 0.942
_exptl_absorpt_correction_T_min 0.427
_exptl_absorpt_correction_type analytical
_exptl_absorpt_process_details
;
CrysAlisPro, Agilent Technologies,
Version 1.171.34.46 (release 25-11-2010 CrysAlis171 .NET)
(compiled Nov 25 2010,17:55:46)
Analytical numeric absorption correction using a multifaceted crystal
            model based on expressions derived by R.C. Clark & J.S. Reid.
(Clark, R. C. & Reid, J. S. (1995). Acta Cryst. A51, 887-897)
;
_exptl_crystal_colour colourless
_exptl_crystal_density_diffrn 1.510
_exptl_crystal_density_method 'not measured'
_exptl_crystal_description needle
_exptl_crystal_F_000 680
_exptl_crystal_size_max 0.40
_exptl_crystal_size_mid 0.03
_exptl_crystal_size_min 0.02
_refine_diff_density_max 1.298
_refine_diff_density_min -0.872
_refine_diff_density_rms 0.114
_refine_ls_extinction_method none
_refine_ls_goodness_of_fit_ref 1.012
_refine_ls_hydrogen_treatment mixed
_refine_ls_matrix_type full
_refine_ls_number_parameters 197
_refine_ls_number_reflns 5159
_refine_ls_number_restraints 5
_refine_ls_restrained_S_all 1.011
_refine_ls_R_factor_all 0.1347
_refine_ls_R_factor_gt 0.0670
_refine_ls_shift/su_max 0.001
_refine_ls_shift/su_mean 0.000
_refine_ls_structure_factor_coef Fsqd
_refine_ls_weighting_details 'calc w=1/[\s^2^(Fo^2^)+(0.0334P)^2^+0.0000P] where P=(Fo^2^+2Fc^2^)/3'
_refine_ls_weighting_scheme calc
_refine_ls_wR_factor_gt 0.1250
_refine_ls_wR_factor_ref 0.1624
_reflns_number_gt 2864
_reflns_number_total 5159
_reflns_threshold_expression I>2\s(I)
_cod_data_source_file cg401341y_si_002.cif
_cod_data_source_block cbzbr_h20
_cod_original_sg_symbol_H-M P21/n
_cod_database_code 4508550

loop_
_symmetry_equiv_pos_as_xyz
'x, y, z'
'-x+1/2, y+1/2, -z+1/2'
'-x, -y, -z'
'x-1/2, -y-1/2, z-1/2'

loop_
_atom_site_label
_atom_site_type_symbol
_atom_site_fract_x
_atom_site_fract_y
_atom_site_fract_z
_atom_site_U_iso_or_equiv
_atom_site_adp_type
_atom_site_occupancy
_atom_site_symmetry_multiplicity
_atom_site_calc_flag
_atom_site_refinement_flags
Br1 Br 1.31658(16) -0.18829(7) 0.53534(3) 0.0519(3) Uani 1 1 d .
O1 O 0.8237(10) -0.0622(4) 0.65047(17) 0.0422(13) Uani 1 1 d .
H1H H 0.806(12) -0.144(6) 0.630(2) 0.051 Uiso 1 1 d .
O2 O 0.8241(10) -0.2540(4) 0.60177(17) 0.0440(12) Uani 1 1 d D
H2W H 0.677(6) -0.261(6) 0.5834(17) 0.053 Uiso 1 1 d D
H1W H 0.929(8) -0.233(5) 0.5768(14) 0.053 Uiso 1 1 d D
N1 N 0.9714(11) 0.1277(5) 0.6440(2) 0.0377(14) Uani 1 1 d .
N2 N 0.7711(12) 0.0356(5) 0.5738(2) 0.0390(15) Uani 1 1 d D
H1N H 0.679(10) -0.027(3) 0.563(2) 0.047 Uiso 1 1 d D
H2N H 0.762(12) 0.102(3) 0.555(2) 0.047 Uiso 1 1 d D
C1 C 0.8529(13) 0.0316(6) 0.6227(3) 0.0364(18) Uani 1 1 d .
C2 C 1.0568(13) 0.1253(6) 0.6982(3) 0.0376(17) Uani 1 1 d .
C3 C 1.2599(13) 0.0512(6) 0.7130(3) 0.0401(18) Uani 1 1 d .
H3 H 1.3475 0.0031 0.6888 0.048 Uiso 1 1 calc R
C4 C 1.3335(14) 0.0487(6) 0.7646(3) 0.047(2) Uani 1 1 d .
H4 H 1.4746 -0.0015 0.7758 0.057 Uiso 1 1 calc R
C5 C 1.2063(15) 0.1174(6) 0.7993(3) 0.049(2) Uani 1 1 d .
H5 H 1.2587 0.1142 0.8346 0.059 Uiso 1 1 calc R
C6 C 1.0044(14) 0.1907(6) 0.7839(3) 0.0479(19) Uani 1 1 d .
H6 H 0.9183 0.2381 0.8087 0.058 Uiso 1 1 calc R
C7 C 0.9204(12) 0.1975(5) 0.7317(2) 0.0317(15) Uani 1 1 d .
C8 C 0.7061(14) 0.2761(5) 0.7167(3) 0.0411(18) Uani 1 1 d .
H8 H 0.5738 0.2870 0.7412 0.049 Uiso 1 1 calc R
C9 C 0.6716(13) 0.3355(5) 0.6723(3) 0.0411(19) Uani 1 1 d .
H9 H 0.5140 0.3805 0.6678 0.049 Uiso 1 1 calc R
C10 C 0.8544(12) 0.3373(5) 0.6304(2) 0.0332(17) Uani 1 1 d .
C11 C 1.0080(13) 0.2384(6) 0.6165(3) 0.0349(17) Uani 1 1 d .
C12 C 1.1952(13) 0.2466(6) 0.5795(3) 0.0374(17) Uani 1 1 d .
H12 H 1.3008 0.1788 0.5718 0.045 Uiso 1 1 calc R
C13 C 1.2286(14) 0.3540(6) 0.5537(3) 0.0444(19) Uani 1 1 d .
H13 H 1.3560 0.3597 0.5279 0.053 Uiso 1 1 calc R
C14 C 1.0783(15) 0.4521(6) 0.5653(3) 0.046(2) Uani 1 1 d .
H14 H 1.1032 0.5262 0.5478 0.055 Uiso 1 1 calc R
C15 C 0.8899(13) 0.4433(5) 0.6024(3) 0.0416(19) Uani 1 1 d .
H15 H 0.7822 0.5110 0.6091 0.050 Uiso 1 1 calc R

loop_
_atom_site_aniso_label
_atom_site_aniso_U_11
_atom_site_aniso_U_22
_atom_site_aniso_U_33
_atom_site_aniso_U_23
_atom_site_aniso_U_13
_atom_site_aniso_U_12
Br1 0.0580(5) 0.0496(5) 0.0483(5) 0.0039(5) 0.0036(4) -0.0060(5)
O1 0.073(3) 0.016(2) 0.038(3) 0.002(2) 0.012(3) -0.005(2)
O2 0.069(3) 0.025(2) 0.038(3) 0.002(2) 0.007(3) -0.003(3)
N1 0.050(4) 0.024(3) 0.038(4) 0.003(3) 0.001(3) 0.005(3)
N2 0.051(4) 0.022(3) 0.043(4) -0.005(3) -0.009(3) 0.000(3)
C1 0.044(4) 0.025(4) 0.041(5) 0.000(4) 0.011(4) 0.006(3)
C2 0.045(4) 0.033(4) 0.035(5) 0.000(3) 0.010(3) -0.002(4)
C3 0.046(4) 0.035(4) 0.039(5) 0.005(4) 0.000(4) -0.003(4)
C4 0.043(4) 0.044(5) 0.055(6) 0.018(4) -0.002(4) -0.004(4)
C5 0.068(5) 0.050(5) 0.031(5) 0.011(4) 0.003(4) -0.005(5)
C6 0.067(5) 0.038(4) 0.040(5) -0.003(4) 0.014(4) -0.005(5)
C7 0.043(4) 0.022(3) 0.031(4) 0.001(3) 0.011(3) -0.005(3)
C8 0.050(4) 0.035(4) 0.038(5) -0.004(4) 0.001(4) -0.003(4)
C9 0.047(4) 0.020(4) 0.057(5) -0.009(3) 0.003(4) 0.001(3)
C10 0.039(4) 0.022(4) 0.038(5) 0.001(3) -0.003(3) 0.004(3)
C11 0.041(4) 0.035(4) 0.029(4) 0.009(3) -0.001(3) 0.001(3)
C12 0.045(4) 0.026(3) 0.041(5) -0.002(3) 0.001(3) -0.001(3)
C13 0.062(5) 0.040(4) 0.032(4) 0.009(4) 0.008(4) -0.001(4)
C14 0.076(6) 0.025(4) 0.037(5) 0.000(3) -0.016(4) -0.015(4)
C15 0.059(5) 0.020(3) 0.046(5) -0.002(3) -0.001(4) -0.005(4)

loop_
_atom_type_symbol
_atom_type_description
_atom_type_scat_dispersion_real
_atom_type_scat_dispersion_imag
_atom_type_scat_source
Br Br -0.6763 1.2805 'International Tables Vol C Tables 4.2.6.8 and 6.1.1.4'
O O 0.0492 0.0322 'International Tables Vol C Tables 4.2.6.8 and 6.1.1.4'
N N 0.0311 0.0180 'International Tables Vol C Tables 4.2.6.8 and 6.1.1.4'
C C 0.0181 0.0091 'International Tables Vol C Tables 4.2.6.8 and 6.1.1.4'
H H 0.0000 0.0000 'International Tables Vol C Tables 4.2.6.8 and 6.1.1.4'

loop_
_geom_angle_atom_site_label_1
_geom_angle_atom_site_label_2
_geom_angle_atom_site_label_3
_geom_angle
C1 O1 H1H 115(3)
H1H O2 H2W 107(5)
H1H O2 H1W 101(5)
H2W O2 H1W 98(2)
C1 N1 C11 122.6(6)
C1 N1 C2 120.2(6)
C11 N1 C2 117.2(5)
C1 N2 H1N 115(4)
C1 N2 H2N 124(4)
H1N N2 H2N 118(6)
O1 C1 N2 122.0(7)
O1 C1 N1 118.3(7)
N2 C1 N1 119.7(6)
C3 C2 C7 123.9(7)
C3 C2 N1 118.9(6)
C7 C2 N1 117.1(6)
C2 C3 C4 117.9(7)
C2 C3 H3 121.0
C4 C3 H3 121.0
C5 C4 C3 120.9(7)
C5 C4 H4 119.6
C3 C4 H4 119.6
C4 C5 C6 120.5(7)
C4 C5 H5 119.7
C6 C5 H5 119.7
C5 C6 C7 121.3(7)
C5 C6 H6 119.4
C7 C6 H6 119.4
C2 C7 C6 115.5(6)
C2 C7 C8 124.6(6)
C6 C7 C8 119.9(6)
C9 C8 C7 127.8(6)
C9 C8 H8 116.1
C7 C8 H8 116.1
C8 C9 C10 125.7(6)
C8 C9 H9 117.1
C10 C9 H9 117.1
C15 C10 C11 116.3(6)
C15 C10 C9 119.8(6)
C11 C10 C9 123.9(6)
C12 C11 C10 122.1(6)
C12 C11 N1 120.5(6)
C10 C11 N1 117.3(6)
C11 C12 C13 119.6(6)
C11 C12 H12 120.2
C13 C12 H12 120.2
C14 C13 C12 120.1(6)
C14 C13 H13 119.9
C12 C13 H13 119.9
C13 C14 C15 120.0(6)
C13 C14 H14 120.0
C15 C14 H14 120.0
C14 C15 C10 121.7(6)
C14 C15 H15 119.1
C10 C15 H15 119.1

loop_
_geom_bond_atom_site_label_1
_geom_bond_atom_site_label_2
_geom_bond_distance
O1 C1 1.280(7)
O1 H1H 1.06(6)
O2 H2W 0.880(10)
O2 H1W 0.887(10)
N1 C1 1.338(8)
N1 C11 1.439(7)
N1 C2 1.466(8)
N2 C1 1.331(8)
N2 H1N 0.880(10)
N2 H2N 0.882(10)
C2 C3 1.369(8)
C2 C7 1.386(8)
C3 C4 1.384(9)
C3 H3 0.9500
C4 C5 1.362(9)
C4 H4 0.9500
C5 C6 1.363(9)
C5 H5 0.9500
C6 C7 1.417(8)
C6 H6 0.9500
C7 C8 1.444(8)
C8 C9 1.337(8)
C8 H8 0.9500
C9 C10 1.457(8)
C9 H9 0.9500
C10 C15 1.400(8)
C10 C11 1.403(8)
C11 C12 1.377(8)
C12 C13 1.383(8)
C12 H12 0.9500
C13 C14 1.371(8)
C13 H13 0.9500
C14 C15 1.386(8)
C14 H14 0.9500
C15 H15 0.9500

loop_
_geom_torsion_atom_site_label_1
_geom_torsion_atom_site_label_2
_geom_torsion_atom_site_label_3
_geom_torsion_atom_site_label_4
_geom_torsion
C11 N1 C1 O1 -178.5(6)
C2 N1 C1 O1 -1.9(9)
C11 N1 C1 N2 2.0(10)
C2 N1 C1 N2 178.5(6)
C1 N1 C2 C3 68.5(8)
C11 N1 C2 C3 -114.8(7)
C1 N1 C2 C7 -110.1(7)
C11 N1 C2 C7 66.6(8)
C7 C2 C3 C4 -0.2(10)
N1 C2 C3 C4 -178.7(6)
C2 C3 C4 C5 0.4(10)
C3 C4 C5 C6 -0.4(11)
C4 C5 C6 C7 0.2(11)
C3 C2 C7 C6 0.0(10)
N1 C2 C7 C6 178.5(6)
C3 C2 C7 C8 179.9(6)
N1 C2 C7 C8 -1.6(9)
C5 C6 C7 C2 0.0(10)
C5 C6 C7 C8 -179.9(6)
C2 C7 C8 C9 -32.2(10)
C6 C7 C8 C9 147.7(7)
C7 C8 C9 C10 -3.2(11)
C8 C9 C10 C15 -142.5(7)
C8 C9 C10 C11 35.5(10)
C15 C10 C11 C12 3.8(10)
C9 C10 C11 C12 -174.2(6)
C15 C10 C11 N1 -178.8(6)
C9 C10 C11 N1 3.1(10)
C1 N1 C11 C12 -74.3(9)
C2 N1 C11 C12 109.1(7)
C1 N1 C11 C10 108.4(7)
C2 N1 C11 C10 -68.3(8)
C10 C11 C12 C13 -2.4(11)
N1 C11 C12 C13 -179.6(6)
C11 C12 C13 C14 0.8(11)
C12 C13 C14 C15 -0.9(11)
C13 C14 C15 C10 2.6(11)
C11 C10 C15 C14 -3.9(10)
C9 C10 C15 C14 174.2(6)
